data_7201903
loop_
_publ_author_name
'Shi, Wen-Juan'
'Ruan, Cheng-Xiang'
'Li, Zhen'
'Li, Mian'
'Li, Dan'

_publ_section_title
;
 Tuning framework formation by flexible ligand elongation and second
 ligating spacer variation: increasing dimensionality and macrocycle
 size
;
_journal_issue 6
_journal_name_full CrystEngComm
_journal_page_first 778
_journal_paper_doi 10.1039/b718852h
_journal_volume 10
_journal_year 2008
_chemical_formula_sum 'C10 H8 Cu N5 S2'
_chemical_formula_weight 325.87
_chemical_name_systematic
;
?
;
_space_group_IT_number 14
_symmetry_cell_setting monoclinic
_symmetry_space_group_name_Hall '-P 2ybc'
_symmetry_space_group_name_H-M 'P 1 21/c 1'
_atom_sites_solution_hydrogens geom
_atom_sites_solution_primary direct
_atom_sites_solution_secondary difmap
_audit_creation_method SHELXL-97
_cell_angle_alpha 90.00
_cell_angle_beta 92.731(1)
_cell_angle_gamma 90.00
_cell_formula_units_Z 4
_cell_length_a 8.4287(5)
_cell_length_b 8.8723(6)
_cell_length_c 16.1154(11)
_cell_measurement_reflns_used 3898
_cell_measurement_temperature 293(2)
_cell_measurement_theta_max 27.88
_cell_measurement_theta_min 2.30
_cell_volume 1203.77(14)
_computing_cell_refinement 'SAINT (Bruker, 2002)'
_computing_data_collection 'SMART (Bruker, 2002)'
_computing_data_reduction SAINT
_computing_molecular_graphics 'ORTEP-II (Johnson, 1976)'
_computing_publication_material SHELXL-97
_computing_structure_refinement 'SHELXL-97 (Sheldrick, 1997)'
_computing_structure_solution 'SHELXS-97 (Sheldrick, 1997)'
_diffrn_ambient_temperature 293(2)
_diffrn_measured_fraction_theta_full 0.997
_diffrn_measured_fraction_theta_max 0.997
_diffrn_measurement_device_type 'Bruker APEX area-dectector diffractometer'
_diffrn_measurement_method '\f and \w-scan'
_diffrn_radiation_monochromator graphite
_diffrn_radiation_source 'fine-focus sealed tube'
_diffrn_radiation_type MoK\a
_diffrn_radiation_wavelength 0.71073
_diffrn_reflns_av_R_equivalents 0.0157
_diffrn_reflns_av_sigmaI/netI 0.0188
_diffrn_reflns_limit_h_max 10
_diffrn_reflns_limit_h_min -10
_diffrn_reflns_limit_k_max 5
_diffrn_reflns_limit_k_min -10
_diffrn_reflns_limit_l_max 19
_diffrn_reflns_limit_l_min -19
_diffrn_reflns_number 6578
_diffrn_reflns_theta_full 26.00
_diffrn_reflns_theta_max 26.00
_diffrn_reflns_theta_min 2.42
_diffrn_standards_decay_% 0
_diffrn_standards_interval_count 0
_diffrn_standards_interval_time 0
_diffrn_standards_number 0
_exptl_absorpt_coefficient_mu 2.147
_exptl_absorpt_correction_T_max 0.6158
_exptl_absorpt_correction_T_min 0.5847
_exptl_absorpt_correction_type multi-scan
_exptl_absorpt_process_details sadabs
_exptl_crystal_colour yellow
_exptl_crystal_density_diffrn 1.798
_exptl_crystal_density_method 'not measured'
_exptl_crystal_description block
_exptl_crystal_F_000 656
_exptl_crystal_size_max 0.28
_exptl_crystal_size_mid 0.26
_exptl_crystal_size_min 0.25
_refine_diff_density_max 0.287
_refine_diff_density_min -0.749
_refine_diff_density_rms 0.067
_refine_ls_extinction_method none
_refine_ls_goodness_of_fit_ref 1.050
_refine_ls_hydrogen_treatment constr
_refine_ls_matrix_type full
_refine_ls_number_parameters 163
_refine_ls_number_reflns 2349
_refine_ls_number_restraints 0
_refine_ls_restrained_S_all 1.050
_refine_ls_R_factor_all 0.0286
_refine_ls_R_factor_gt 0.0265
_refine_ls_shift/su_max 0.001
_refine_ls_shift/su_mean 0.000
_refine_ls_structure_factor_coef Fsqd
_refine_ls_weighting_details 'calc w=1/[\s^2^(Fo^2^)+(0.0369P)^2^+0.7229P] where P=(Fo^2^+2Fc^2^)/3'
_refine_ls_weighting_scheme calc
_refine_ls_wR_factor_gt 0.0687
_refine_ls_wR_factor_ref 0.0700
_reflns_number_gt 2176
_reflns_number_total 2349
_reflns_threshold_expression >2sigma(I)
_cod_data_source_file b718852h.txt
_cod_data_source_block 2
_cod_original_sg_symbol_H-M P2(1)/c
_cod_database_code 7201903

loop_
_symmetry_equiv_pos_as_xyz
'x, y, z'
'-x, y+1/2, -z+1/2'
'-x, -y, -z'
'x, -y-1/2, z-1/2'

loop_
_atom_site_label
_atom_site_type_symbol
_atom_site_fract_x
_atom_site_fract_y
_atom_site_fract_z
_atom_site_U_iso_or_equiv
_atom_site_adp_type
_atom_site_occupancy
_atom_site_symmetry_multiplicity
_atom_site_calc_flag
_atom_site_refinement_flags
_atom_site_disorder_assembly
_atom_site_disorder_group
Cu1 Cu 0.62351(3) 0.52545(3) 1.224823(17) 0.03396(11) Uani 1 1 d . . .
S1 S 0.80644(7) 0.71449(6) 1.07406(3) 0.03451(14) Uani 1 1 d . . .
S2 S 0.78721(6) 0.86686(7) 0.90966(3) 0.03447(14) Uani 1 1 d . . .
N1 N 0.6623(2) 0.4576(2) 1.09181(10) 0.0287(4) Uani 1 1 d . . .
N2 N 0.7769(2) 0.4948(2) 0.96043(11) 0.0356(4) Uani 1 1 d . . .
N3 N 1.0819(2) 0.9182(2) 0.86424(11) 0.0339(4) Uani 1 1 d . . .
N4 N 0.8686(2) 0.9917(2) 0.77009(10) 0.0290(4) Uani 1 1 d . . .
N5 N 0.5322(2) 0.3319(2) 1.25863(11) 0.0336(4) Uani 1 1 d . . .
C1 C 0.7426(2) 0.5372(2) 1.03669(12) 0.0272(4) Uani 1 1 d . . .
C2 C 0.6064(3) 0.3245(3) 1.06464(14) 0.0346(5) Uani 1 1 d . . .
H2 H 0.5485 0.2657 1.1002 0.042 Uiso 1 1 calc R . .
C3 C 0.6314(3) 0.2712(3) 0.98586(14) 0.0395(5) Uani 1 1 d . . .
H3 H 0.5903 0.1792 0.9674 0.047 Uiso 1 1 calc R . .
C4 C 0.7197(3) 0.3605(3) 0.93619(14) 0.0395(5) Uani 1 1 d . . .
H4 H 0.7407 0.3262 0.8833 0.047 Uiso 1 1 calc R . .
C5 C 0.9186(3) 0.7824(3) 0.98930(12) 0.0321(5) Uani 1 1 d . . .
H5A H 0.9762 0.6994 0.9656 0.039 Uiso 1 1 calc R . .
H5B H 0.9954 0.8566 1.0098 0.039 Uiso 1 1 calc R . .
C6 C 0.9288(2) 0.9314(2) 0.84117(12) 0.0253(4) Uani 1 1 d . . .
C7 C 1.1842(3) 0.9743(3) 0.81193(14) 0.0365(5) Uani 1 1 d . . .
H7 H 1.2923 0.9659 0.8256 0.044 Uiso 1 1 calc R . .
C8 C 1.1374(3) 1.0438(3) 0.73892(14) 0.0371(5) Uani 1 1 d . . .
H8 H 1.2104 1.0849 0.7038 0.045 Uiso 1 1 calc R . .
C9 C 0.9764(3) 1.0494(3) 0.72037(13) 0.0366(5) Uani 1 1 d . . .
H9 H 0.9407 1.0953 0.6711 0.044 Uiso 1 1 calc R . .
C10 C 0.5280(2) 0.7178(2) 1.23298(12) 0.0276(4) Uani 1 1 d . . .

loop_
_atom_site_aniso_label
_atom_site_aniso_U_11
_atom_site_aniso_U_22
_atom_site_aniso_U_33
_atom_site_aniso_U_23
_atom_site_aniso_U_13
_atom_site_aniso_U_12
Cu1 0.03568(17) 0.02290(16) 0.04375(18) -0.00194(11) 0.00641(12) 0.00047(10)
S1 0.0505(3) 0.0310(3) 0.0225(3) -0.0009(2) 0.0069(2) -0.0092(2)
S2 0.0281(3) 0.0447(3) 0.0310(3) 0.0110(2) 0.0059(2) -0.0005(2)
N1 0.0331(9) 0.0282(9) 0.0251(8) -0.0007(7) 0.0031(7) -0.0002(7)
N2 0.0441(11) 0.0395(11) 0.0235(9) -0.0040(7) 0.0032(8) 0.0000(8)
N3 0.0282(9) 0.0410(11) 0.0325(9) 0.0067(8) 0.0032(7) 0.0009(8)
N4 0.0288(9) 0.0297(9) 0.0284(9) 0.0042(7) 0.0006(7) -0.0034(7)
N5 0.0355(10) 0.0292(10) 0.0366(10) 0.0040(8) 0.0062(7) -0.0021(8)
C1 0.0312(10) 0.0274(10) 0.0229(9) -0.0004(8) -0.0006(8) 0.0017(8)
C2 0.0364(11) 0.0311(11) 0.0364(11) -0.0009(9) 0.0013(9) -0.0042(9)
C3 0.0437(13) 0.0339(12) 0.0403(12) -0.0105(10) -0.0053(10) -0.0022(10)
C4 0.0449(13) 0.0440(14) 0.0294(11) -0.0106(10) 0.0006(9) 0.0039(11)
C5 0.0345(11) 0.0349(12) 0.0269(10) 0.0059(9) 0.0016(8) -0.0043(9)
C6 0.0295(10) 0.0230(10) 0.0237(9) -0.0003(7) 0.0039(7) -0.0003(8)
C7 0.0281(10) 0.0430(13) 0.0385(12) -0.0007(10) 0.0036(9) -0.0018(9)
C8 0.0364(12) 0.0455(14) 0.0302(11) 0.0003(10) 0.0092(9) -0.0130(10)
C9 0.0422(12) 0.0403(13) 0.0269(10) 0.0075(9) -0.0016(9) -0.0117(10)
C10 0.0277(9) 0.0286(11) 0.0268(10) -0.0030(8) 0.0038(8) -0.0030(9)

loop_
_atom_type_symbol
_atom_type_description
_atom_type_scat_dispersion_real
_atom_type_scat_dispersion_imag
_atom_type_scat_source
C C 0.0033 0.0016 'International Tables Vol C Tables 4.2.6.8 and 6.1.1.4'
H H 0.0000 0.0000 'International Tables Vol C Tables 4.2.6.8 and 6.1.1.4'
N N 0.0061 0.0033 'International Tables Vol C Tables 4.2.6.8 and 6.1.1.4'
S S 0.1246 0.1234 'International Tables Vol C Tables 4.2.6.8 and 6.1.1.4'
Cu Cu 0.3201 1.2651 'International Tables Vol C Tables 4.2.6.8 and 6.1.1.4'

loop_
_geom_angle_atom_site_label_1
_geom_angle_atom_site_label_2
_geom_angle_atom_site_label_3
_geom_angle
_geom_angle_site_symmetry_1
_geom_angle_site_symmetry_3
_geom_angle_publ_flag
C10 Cu1 N5 126.40(8) . . ?
C10 Cu1 N4 116.25(8) . 4_576 ?
N5 Cu1 N4 103.00(7) . 4_576 ?
C10 Cu1 N1 112.71(7) . . ?
N5 Cu1 N1 96.09(7) . . ?
N4 Cu1 N1 97.00(6) 4_576 . ?
C1 S1 C5 101.68(10) . . ?
C6 S2 C5 99.70(9) . . ?
C2 N1 C1 115.37(18) . . ?
C2 N1 Cu1 118.67(14) . . ?
C1 N1 Cu1 125.92(13) . . ?
C1 N2 C4 115.5(2) . . ?
C6 N3 C7 116.05(18) . . ?
C9 N4 C6 115.03(17) . . ?
C9 N4 Cu1 119.23(14) . 4_575 ?
C6 N4 Cu1 125.17(13) . 4_575 ?
C10 N5 Cu1 170.53(18) 2_647 . ?
N2 C1 N1 126.99(19) . . ?
N2 C1 S1 119.49(16) . . ?
N1 C1 S1 113.52(14) . . ?
N1 C2 C3 122.5(2) . . ?
N1 C2 H2 118.8 . . ?
C3 C2 H2 118.8 . . ?
C4 C3 C2 116.7(2) . . ?
C4 C3 H3 121.6 . . ?
C2 C3 H3 121.6 . . ?
N2 C4 C3 122.9(2) . . ?
N2 C4 H4 118.6 . . ?
C3 C4 H4 118.6 . . ?
S1 C5 S2 110.45(11) . . ?
S1 C5 H5A 109.6 . . ?
S2 C5 H5A 109.6 . . ?
S1 C5 H5B 109.6 . . ?
S2 C5 H5B 109.6 . . ?
H5A C5 H5B 108.1 . . ?
N3 C6 N4 126.56(18) . . ?
N3 C6 S2 118.28(15) . . ?
N4 C6 S2 115.16(14) . . ?
N3 C7 C8 122.9(2) . . ?
N3 C7 H7 118.5 . . ?
C8 C7 H7 118.5 . . ?
C7 C8 C9 116.3(2) . . ?
C7 C8 H8 121.8 . . ?
C9 C8 H8 121.8 . . ?
N4 C9 C8 123.0(2) . . ?
N4 C9 H9 118.5 . . ?
C8 C9 H9 118.5 . . ?
N5 C10 Cu1 176.83(18) 2_657 . ?

loop_
_geom_bond_atom_site_label_1
_geom_bond_atom_site_label_2
_geom_bond_distance
_geom_bond_site_symmetry_2
_geom_bond_publ_flag
Cu1 C10 1.894(2) . ?
Cu1 N5 1.9690(19) . ?
Cu1 N4 2.1635(17) 4_576 ?
Cu1 N1 2.2651(17) . ?
S1 C1 1.760(2) . ?
S1 C5 1.802(2) . ?
S2 C6 1.760(2) . ?
S2 C5 1.817(2) . ?
N1 C2 1.338(3) . ?
N1 C1 1.342(3) . ?
N2 C1 1.330(3) . ?
N2 C4 1.337(3) . ?
N3 C6 1.331(3) . ?
N3 C7 1.331(3) . ?
N4 C9 1.341(3) . ?
N4 C6 1.342(3) . ?
N4 Cu1 2.1635(17) 4_575 ?
N5 C10 1.144(3) 2_647 ?
C2 C3 1.380(3) . ?
C2 H2 0.9300 . ?
C3 C4 1.371(3) . ?
C3 H3 0.9300 . ?
C4 H4 0.9300 . ?
C5 H5A 0.9700 . ?
C5 H5B 0.9700 . ?
C7 C8 1.369(3) . ?
C7 H7 0.9300 . ?
C8 C9 1.377(3) . ?
C8 H8 0.9300 . ?
C9 H9 0.9300 . ?
C10 N5 1.144(3) 2_657 ?

loop_
_geom_torsion_atom_site_label_1
_geom_torsion_atom_site_label_2
_geom_torsion_atom_site_label_3
_geom_torsion_atom_site_label_4
_geom_torsion
_geom_torsion_site_symmetry_1
_geom_torsion_site_symmetry_2
_geom_torsion_site_symmetry_3
_geom_torsion_site_symmetry_4
_geom_torsion_publ_flag
C10 Cu1 N1 C2 -127.14(16) . . . . ?
N5 Cu1 N1 C2 6.61(16) . . . . ?
N4 Cu1 N1 C2 110.56(16) 4_576 . . . ?
C10 Cu1 N1 C1 55.33(18) . . . . ?
N5 Cu1 N1 C1 -170.91(17) . . . . ?
N4 Cu1 N1 C1 -66.96(17) 4_576 . . . ?
C10 Cu1 N5 C10 95.2(11) . . . 2_647 ?
N4 Cu1 N5 C10 -127.6(11) 4_576 . . 2_647 ?
N1 Cu1 N5 C10 -29.0(11) . . . 2_647 ?
C4 N2 C1 N1 2.5(3) . . . . ?
C4 N2 C1 S1 -178.05(16) . . . . ?
C2 N1 C1 N2 -2.9(3) . . . . ?
Cu1 N1 C1 N2 174.65(16) . . . . ?
C2 N1 C1 S1 177.53(15) . . . . ?
Cu1 N1 C1 S1 -4.9(2) . . . . ?
C5 S1 C1 N2 -3.4(2) . . . . ?
C5 S1 C1 N1 176.18(15) . . . . ?
C1 N1 C2 C3 1.0(3) . . . . ?
Cu1 N1 C2 C3 -176.80(17) . . . . ?
N1 C2 C3 C4 1.1(3) . . . . ?
C1 N2 C4 C3 0.0(3) . . . . ?
C2 C3 C4 N2 -1.7(3) . . . . ?
C1 S1 C5 S2 83.12(13) . . . . ?
C6 S2 C5 S1 176.31(12) . . . . ?
C7 N3 C6 N4 1.8(3) . . . . ?
C7 N3 C6 S2 -177.32(17) . . . . ?
C9 N4 C6 N3 -3.1(3) . . . . ?
Cu1 N4 C6 N3 168.13(16) 4_575 . . . ?
C9 N4 C6 S2 175.98(16) . . . . ?
Cu1 N4 C6 S2 -12.8(2) 4_575 . . . ?
C5 S2 C6 N3 -5.67(19) . . . . ?
C5 S2 C6 N4 175.14(16) . . . . ?
C6 N3 C7 C8 0.9(3) . . . . ?
N3 C7 C8 C9 -1.9(4) . . . . ?
C6 N4 C9 C8 1.9(3) . . . . ?
Cu1 N4 C9 C8 -169.89(18) 4_575 . . . ?
C7 C8 C9 N4 0.4(4) . . . . ?
N5 Cu1 C10 N5 39(3) . . . 2_657 ?
N4 Cu1 C10 N5 -93(3) 4_576 . . 2_657 ?
N1 Cu1 C10 N5 156(3) . . . 2_657 ?
